data_4072617
loop_
_publ_author_name
'Voinov, Maxim A.'
'Shevelev, Tikhon G.'
'Rybalova, Tatyana V.'
'Gatilov, Yury V.'
'Pervukhina, Natalie V.'
'Burdukov, Aleksei B.'
'Grigor'ev, Igor A.'

_publ_section_title
;
 \a-Organoelement Nitrones:&#x00A0; Synthesis, Properties, and IR and13C
 NMR Spectral and X-ray Structural Characterization&#x2020;
;
_journal_issue 7
_journal_name_full Organometallics
_journal_page_first 1607
_journal_paper_doi 10.1021/om060883o
_journal_volume 26
_journal_year 2007
_chemical_formula_moiety 'C17 H16 N2 O Se'
_chemical_formula_sum 'C17 H16 N2 O Se'
_chemical_formula_weight 343.28
_chemical_melting_point 346
_chemical_name_systematic
; 
 2,2-Dimethyl-4-phenyl-5-phenylselenyl-2H-imidazole-1-oxide 
;
_space_group_IT_number 19
_symmetry_cell_setting orthorhombic
_symmetry_space_group_name_Hall 'P 2ac 2ab'
_symmetry_space_group_name_H-M 'P 21 21 21'
_atom_sites_solution_hydrogens geom
_atom_sites_solution_primary direct
_atom_sites_solution_secondary difmap
_audit_creation_method SHELXL-97
_cell_angle_alpha 90.00
_cell_angle_beta 90.00
_cell_angle_gamma 90.00
_cell_formula_units_Z 8
_cell_length_a 5.5666(5)
_cell_length_b 9.0518(7)
_cell_length_c 61.911(6)
_cell_measurement_reflns_used 36
_cell_measurement_temperature 296(2)
_cell_measurement_theta_max 12.82
_cell_measurement_theta_min 12.06
_cell_volume 3119.6(5)
_computing_cell_refinement 'Bruker XSCANS'
_computing_data_collection 'Bruker XSCANS'
_computing_data_reduction 'Bruker SHELXTL'
_computing_structure_refinement 'SHELXL-97 (Sheldrick, 1997)'
_computing_structure_solution 'SHELXS-97 (Sheldrick, 1990)'
_diffrn_ambient_temperature 296(2)
_diffrn_measured_fraction_theta_full 0.996
_diffrn_measured_fraction_theta_max 0.996
_diffrn_measurement_device_type 'Bruker P4'
_diffrn_measurement_method '\w scans'
_diffrn_radiation_monochromator graphite
_diffrn_radiation_source 'sealed tube'
_diffrn_radiation_type MoK\a
_diffrn_radiation_wavelength 0.71073
_diffrn_reflns_av_R_equivalents 0.0525
_diffrn_reflns_av_sigmaI/netI 0.0400
_diffrn_reflns_limit_h_max 1
_diffrn_reflns_limit_h_min -5
_diffrn_reflns_limit_k_max 9
_diffrn_reflns_limit_k_min -1
_diffrn_reflns_limit_l_max 65
_diffrn_reflns_limit_l_min -1
_diffrn_reflns_number 3243
_diffrn_reflns_theta_full 21.98
_diffrn_reflns_theta_max 21.98
_diffrn_reflns_theta_min 1.97
_diffrn_standards_decay_% 2.46
_diffrn_standards_interval_count 97
_diffrn_standards_number 3
_exptl_absorpt_coefficient_mu 2.407
_exptl_absorpt_correction_T_max 0.9980
_exptl_absorpt_correction_T_min 0.5199
_exptl_absorpt_correction_type empirical
_exptl_crystal_colour colorless
_exptl_crystal_density_diffrn 1.462
_exptl_crystal_density_method 'not measured'
_exptl_crystal_description plate
_exptl_crystal_F_000 1392
_exptl_crystal_size_max 0.92
_exptl_crystal_size_mid 0.50
_exptl_crystal_size_min 0.20
_refine_diff_density_max 0.786
_refine_diff_density_min -0.407
_refine_diff_density_rms 0.073
_refine_ls_abs_structure_details 'Flack H D (1983), Acta Cryst. A39, 876-881'
_refine_ls_abs_structure_Flack -0.009(17)
_refine_ls_extinction_method none
_refine_ls_goodness_of_fit_ref 1.059
_refine_ls_hydrogen_treatment constr
_refine_ls_matrix_type full
_refine_ls_number_parameters 379
_refine_ls_number_reflns 2932
_refine_ls_number_restraints 0
_refine_ls_restrained_S_all 1.059
_refine_ls_R_factor_all 0.0458
_refine_ls_R_factor_gt 0.0416
_refine_ls_shift/su_max 0.044
_refine_ls_shift/su_mean 0.008
_refine_ls_structure_factor_coef Fsqd
_refine_ls_weighting_details 'calc w=1/[\s^2^(Fo^2^)+(0.0807P)^2^+1.8549P] where P=(Fo^2^+2Fc^2^)/3'
_refine_ls_weighting_scheme calc
_refine_ls_wR_factor_gt 0.1119
_refine_ls_wR_factor_ref 0.1170
_reflns_number_gt 2712
_reflns_number_total 2932
_reflns_threshold_expression >2sigma(I)
_cod_data_source_file om060883osi20060926_012306.cif
_cod_data_source_block compound_18h_Voinov
_cod_depositor_comments
;
The following automatic conversions were performed:
'_atom_site_symetry_multiplicity' tag replaced with
'_atom_site_symmetry_multiplicity'.

Automatic conversion script
Id: cif_correct_tags 1440 2010-10-19 06:21:57Z saulius 

The following automatic conversions were performed:

'_symmetry_cell_setting' value 'Orthorhombic' changed to
'orthorhombic' according to
/home/saulius/struct/CIF-dictionaries/cif_core.dic dictionary named
'cif_core.dic' version 2.4.1 from 2010-06-29.

Automatic conversion script
Id: cif_fix_values 1715 2011-07-08 13:25:40Z adriana 
;
_cod_database_code 4072617

loop_
_symmetry_equiv_pos_as_xyz
'x, y, z'
'-x+1/2, -y, z+1/2'
'-x, y+1/2, -z+1/2'
'x+1/2, -y+1/2, -z'

loop_
_atom_site_label
_atom_site_type_symbol
_atom_site_fract_x
_atom_site_fract_y
_atom_site_fract_z
_atom_site_U_iso_or_equiv
_atom_site_adp_type
_atom_site_occupancy
_atom_site_symmetry_multiplicity
_atom_site_calc_flag
_atom_site_refinement_flags
Se1A Se 0.27093(17) 0.01808(8) 0.842297(10) 0.0693(3) Uani 1 1 d .
O1A O 0.5799(9) -0.1719(5) 0.80860(7) 0.0664(13) Uani 1 1 d .
N1A N 0.4192(10) -0.0829(6) 0.80181(8) 0.0501(13) Uani 1 1 d .
C5A C 0.2773(11) 0.0062(6) 0.81199(9) 0.0429(14) Uani 1 1 d .
C4A C 0.1439(12) 0.0888(6) 0.79565(9) 0.0458(15) Uani 1 1 d .
N3A N 0.1912(10) 0.0446(6) 0.77641(8) 0.0501(13) Uani 1 1 d .
C2A C 0.3603(12) -0.0738(8) 0.77754(10) 0.0523(16) Uani 1 1 d .
C6A C 0.2747(13) -0.1904(7) 0.84819(9) 0.0521(17) Uani 1 1 d .
C7A C 0.4572(15) -0.2438(8) 0.86106(11) 0.0627(19) Uani 1 1 d .
H7AA H 0.5783 -0.1816 0.8660 0.075 Uiso 1 1 calc R
C8A C 0.4556(17) -0.3921(9) 0.86641(12) 0.070(2) Uani 1 1 d .
H8AA H 0.5751 -0.4297 0.8753 0.085 Uiso 1 1 calc R
C9A C 0.2852(19) -0.4815(9) 0.85895(12) 0.079(2) Uani 1 1 d .
H9AA H 0.2888 -0.5811 0.8626 0.095 Uiso 1 1 calc R
C10A C 0.1069(19) -0.4305(8) 0.84615(12) 0.080(2) Uani 1 1 d .
H10A H -0.0091 -0.4953 0.8409 0.096 Uiso 1 1 calc R
C11A C 0.0965(14) -0.2807(8) 0.84075(11) 0.069(2) Uani 1 1 d .
H11A H -0.0281 -0.2436 0.8323 0.083 Uiso 1 1 calc R
C12A C -0.0241(12) 0.2118(6) 0.79979(10) 0.0465(15) Uani 1 1 d .
C13A C -0.1988(13) 0.2078(7) 0.81576(11) 0.0585(18) Uani 1 1 d .
H13A H -0.2085 0.1257 0.8248 0.070 Uiso 1 1 calc R
C14A C -0.3561(14) 0.3210(8) 0.81857(13) 0.069(2) Uani 1 1 d .
H14A H -0.4699 0.3155 0.8295 0.083 Uiso 1 1 calc R
C15A C -0.3496(17) 0.4436(8) 0.80546(14) 0.074(2) Uani 1 1 d .
H15A H -0.4601 0.5198 0.8072 0.088 Uiso 1 1 calc R
C16A C -0.1746(16) 0.4510(7) 0.78959(14) 0.074(2) Uani 1 1 d .
H16A H -0.1653 0.5343 0.7808 0.089 Uiso 1 1 calc R
C17A C -0.0140(14) 0.3369(7) 0.78656(11) 0.0608(19) Uani 1 1 d .
H17A H 0.1011 0.3431 0.7757 0.073 Uiso 1 1 calc R
C18A C 0.5873(14) -0.0432(11) 0.76527(11) 0.079(2) Uani 1 1 d .
H18A H 0.6512 0.0507 0.7696 0.118 Uiso 1 1 calc R
H18B H 0.5533 -0.0415 0.7501 0.118 Uiso 1 1 calc R
H18C H 0.7027 -0.1194 0.7683 0.118 Uiso 1 1 calc R
C19A C 0.2447(17) -0.2216(8) 0.77179(11) 0.076(2) Uani 1 1 d .
H19A H 0.2050 -0.2228 0.7567 0.114 Uiso 1 1 calc R
H19B H 0.1012 -0.2348 0.7802 0.114 Uiso 1 1 calc R
H19C H 0.3552 -0.3002 0.7749 0.114 Uiso 1 1 calc R
Se1B Se 0.11257(16) 0.20584(7) 0.960671(11) 0.0684(3) Uani 1 1 d .
O1B O -0.1014(10) -0.1025(5) 0.94922(8) 0.0702(14) Uani 1 1 d .
N1B N 0.0650(10) -0.0533(6) 0.93695(8) 0.0520(14) Uani 1 1 d .
C5B C 0.1792(12) 0.0727(7) 0.93789(9) 0.0474(16) Uani 1 1 d .
C4B C 0.3467(12) 0.0743(7) 0.91974(9) 0.0465(15) Uani 1 1 d .
N3B N 0.3346(10) -0.0461(5) 0.90839(8) 0.0478(13) Uani 1 1 d .
C2B C 0.1618(12) -0.1441(7) 0.91839(10) 0.0490(16) Uani 1 1 d .
C6B C 0.2043(12) 0.0787(6) 0.98389(10) 0.0492(16) Uani 1 1 d .
C7B C 0.0548(15) 0.0737(7) 1.00152(11) 0.0625(19) Uani 1 1 d .
H7BA H -0.0860 0.1290 1.0015 0.075 Uiso 1 1 calc R
C8B C 0.109(2) -0.0109(9) 1.01915(12) 0.082(2) Uani 1 1 d .
H8BA H 0.0059 -0.0124 1.0310 0.098 Uiso 1 1 calc R
C9B C 0.312(2) -0.0923(9) 1.01930(13) 0.088(3) Uani 1 1 d .
H9BA H 0.3478 -0.1507 1.0312 0.106 Uiso 1 1 calc R
C10B C 0.4664(18) -0.0892(9) 1.00174(17) 0.089(3) Uani 1 1 d .
H10B H 0.6056 -0.1460 1.0018 0.107 Uiso 1 1 calc R
C11B C 0.4116(15) 0.0002(9) 0.98389(14) 0.074(2) Uani 1 1 d .
H11B H 0.5162 0.0054 0.9722 0.089 Uiso 1 1 calc R
C12B C 0.5224(12) 0.1884(6) 0.91376(9) 0.0448(15) Uani 1 1 d .
C13B C 0.6032(15) 0.2965(7) 0.92764(10) 0.066(2) Uani 1 1 d .
H13B H 0.5360 0.3039 0.9413 0.079 Uiso 1 1 calc R
C14B C 0.7809(15) 0.3936(8) 0.92167(11) 0.070(2) Uani 1 1 d .
H14B H 0.8329 0.4649 0.9314 0.084 Uiso 1 1 calc R
C15B C 0.8810(16) 0.3869(7) 0.90182(11) 0.068(2) Uani 1 1 d .
H15B H 0.9999 0.4537 0.8978 0.081 Uiso 1 1 calc R
C16B C 0.8040(16) 0.2787(8) 0.88744(11) 0.070(2) Uani 1 1 d .
H16B H 0.8738 0.2713 0.8738 0.085 Uiso 1 1 calc R
C17B C 0.6266(15) 0.1840(7) 0.89334(10) 0.0618(19) Uani 1 1 d .
H17B H 0.5730 0.1142 0.8834 0.074 Uiso 1 1 calc R
C18B C -0.0460(13) -0.1807(8) 0.90321(11) 0.0639(19) Uani 1 1 d .
H18D H -0.1137 -0.0908 0.8977 0.096 Uiso 1 1 calc R
H18E H -0.1669 -0.2345 0.9110 0.096 Uiso 1 1 calc R
H18F H 0.0121 -0.2398 0.8914 0.096 Uiso 1 1 calc R
C19B C 0.2825(15) -0.2771(7) 0.92781(11) 0.0657(19) Uani 1 1 d .
H19D H 0.4106 -0.2461 0.9372 0.099 Uiso 1 1 calc R
H19E H 0.3466 -0.3369 0.9164 0.099 Uiso 1 1 calc R
H19F H 0.1678 -0.3335 0.9359 0.099 Uiso 1 1 calc R

loop_
_atom_site_aniso_label
_atom_site_aniso_U_11
_atom_site_aniso_U_22
_atom_site_aniso_U_33
_atom_site_aniso_U_23
_atom_site_aniso_U_13
_atom_site_aniso_U_12
Se1A 0.1000(6) 0.0662(4) 0.0417(4) -0.0019(3) -0.0038(4) 0.0060(5)
O1A 0.068(3) 0.077(3) 0.054(3) 0.006(2) -0.007(3) 0.024(3)
N1A 0.055(3) 0.053(3) 0.042(3) 0.006(2) -0.001(3) 0.000(3)
C5A 0.048(4) 0.044(3) 0.036(3) 0.001(3) -0.002(3) -0.005(4)
C4A 0.046(3) 0.047(3) 0.044(4) 0.008(3) -0.004(3) -0.005(3)
N3A 0.050(3) 0.060(3) 0.041(3) 0.004(2) 0.002(2) -0.002(3)
C2A 0.046(4) 0.070(4) 0.041(3) 0.007(3) -0.005(3) 0.009(4)
C6A 0.061(4) 0.064(4) 0.031(3) 0.001(3) -0.004(3) 0.000(4)
C7A 0.066(5) 0.074(5) 0.048(4) -0.007(3) -0.005(4) 0.002(4)
C8A 0.077(6) 0.075(5) 0.059(4) 0.014(4) 0.008(4) 0.015(5)
C9A 0.111(7) 0.069(5) 0.056(5) 0.013(4) 0.024(5) 0.009(6)
C10A 0.103(6) 0.071(5) 0.066(5) 0.004(4) 0.005(5) -0.033(5)
C11A 0.065(5) 0.100(6) 0.043(4) 0.011(4) -0.010(4) -0.011(5)
C12A 0.050(4) 0.045(3) 0.045(3) 0.003(3) -0.009(3) -0.002(4)
C13A 0.065(4) 0.044(3) 0.067(4) -0.001(3) -0.003(4) 0.001(4)
C14A 0.065(5) 0.062(4) 0.081(5) -0.013(4) 0.006(4) 0.011(4)
C15A 0.075(5) 0.048(4) 0.098(6) -0.008(4) -0.023(5) 0.011(4)
C16A 0.083(6) 0.045(4) 0.093(6) 0.019(4) -0.024(5) 0.001(4)
C17A 0.060(4) 0.063(4) 0.059(4) 0.015(3) -0.007(4) -0.002(4)
C18A 0.065(5) 0.124(7) 0.047(4) 0.013(4) 0.003(4) 0.010(6)
C19A 0.102(6) 0.063(4) 0.064(4) -0.016(3) -0.022(5) 0.012(5)
Se1B 0.0955(6) 0.0579(4) 0.0517(4) -0.0007(3) 0.0127(4) 0.0041(5)
O1B 0.072(3) 0.073(3) 0.065(3) 0.002(2) 0.022(3) -0.020(3)
N1B 0.052(3) 0.061(3) 0.043(3) 0.005(2) 0.007(3) -0.008(3)
C5B 0.056(4) 0.048(3) 0.038(3) 0.002(3) 0.004(3) -0.006(4)
C4B 0.050(4) 0.053(3) 0.036(3) 0.003(3) -0.001(3) -0.009(3)
N3B 0.050(3) 0.051(3) 0.042(3) -0.004(2) 0.005(2) -0.012(3)
C2B 0.044(4) 0.056(3) 0.046(3) -0.004(3) 0.002(3) -0.008(3)
C6B 0.056(4) 0.040(3) 0.051(4) -0.006(3) 0.007(3) -0.002(3)
C7B 0.069(5) 0.069(4) 0.049(4) -0.016(3) 0.004(4) 0.004(4)
C8B 0.123(7) 0.074(5) 0.047(4) 0.001(4) -0.003(5) 0.000(6)
C9B 0.141(9) 0.069(5) 0.055(5) 0.004(4) -0.031(6) 0.001(7)
C10B 0.082(6) 0.070(5) 0.115(8) -0.016(5) -0.048(6) 0.015(5)
C11B 0.061(5) 0.077(5) 0.086(5) -0.017(5) -0.005(4) 0.009(5)
C12B 0.052(4) 0.042(3) 0.040(3) 0.005(3) -0.004(3) 0.002(3)
C13B 0.083(5) 0.070(4) 0.045(4) -0.004(3) 0.010(4) -0.025(5)
C14B 0.082(5) 0.072(4) 0.056(4) -0.004(3) -0.004(4) -0.024(5)
C15B 0.082(5) 0.059(4) 0.063(5) 0.020(4) 0.008(4) -0.015(5)
C16B 0.097(6) 0.063(4) 0.051(4) 0.007(3) 0.018(4) -0.024(5)
C17B 0.092(5) 0.052(4) 0.042(3) 0.003(3) 0.004(4) -0.017(4)
C18B 0.056(4) 0.069(4) 0.067(4) -0.006(3) -0.002(4) -0.018(4)
C19B 0.067(5) 0.058(4) 0.072(4) 0.009(4) 0.001(4) -0.007(4)

loop_
_atom_type_symbol
_atom_type_description
_atom_type_scat_dispersion_real
_atom_type_scat_dispersion_imag
_atom_type_scat_source
C C 0.0033 0.0016 'International Tables Vol C Tables 4.2.6.8 and 6.1.1.4'
H H 0.0000 0.0000 'International Tables Vol C Tables 4.2.6.8 and 6.1.1.4'
N N 0.0061 0.0033 'International Tables Vol C Tables 4.2.6.8 and 6.1.1.4'
O O 0.0106 0.0060 'International Tables Vol C Tables 4.2.6.8 and 6.1.1.4'
Se Se -0.0929 2.2259 'International Tables Vol C Tables 4.2.6.8 and 6.1.1.4'

loop_
_geom_angle_atom_site_label_1
_geom_angle_atom_site_label_2
_geom_angle_atom_site_label_3
_geom_angle
C5A Se1A C6A 97.7(2)
O1A N1A C5A 131.4(5)
O1A N1A C2A 120.4(5)
C5A N1A C2A 108.2(5)
N1A C5A C4A 107.0(5)
N1A C5A Se1A 122.3(4)
C4A C5A Se1A 130.7(5)
N3A C4A C5A 112.2(5)
N3A C4A C12A 121.8(5)
C5A C4A C12A 126.0(5)
C4A N3A C2A 108.9(5)
N3A C2A C18A 113.1(6)
N3A C2A C19A 111.6(6)
C18A C2A C19A 113.5(7)
N3A C2A N1A 103.2(5)
C18A C2A N1A 108.9(5)
C19A C2A N1A 105.7(5)
C11A C6A C7A 121.4(7)
C11A C6A Se1A 121.0(5)
C7A C6A Se1A 117.5(5)
C6A C7A C8A 118.3(8)
C9A C8A C7A 120.8(8)
C8A C9A C10A 121.3(8)
C9A C10A C11A 120.1(9)
C6A C11A C10A 118.0(8)
C13A C12A C17A 117.8(6)
C13A C12A C4A 123.2(5)
C17A C12A C4A 118.9(6)
C14A C13A C12A 121.5(6)
C13A C14A C15A 121.1(8)
C14A C15A C16A 118.4(7)
C17A C16A C15A 121.1(7)
C16A C17A C12A 120.1(7)
C5B Se1B C6B 97.2(3)
O1B N1B C5B 129.0(5)
O1B N1B C2B 121.4(5)
C5B N1B C2B 109.6(5)
N1B C5B C4B 106.6(5)
N1B C5B Se1B 119.6(4)
C4B C5B Se1B 133.8(5)
N3B C4B C5B 112.0(5)
N3B C4B C12B 119.2(5)
C5B C4B C12B 128.8(5)
C4B N3B C2B 108.5(5)
N3B C2B C19B 111.2(6)
N3B C2B N1B 103.2(5)
C19B C2B N1B 107.5(5)
N3B C2B C18B 111.9(5)
C19B C2B C18B 113.9(6)
N1B C2B C18B 108.4(5)
C11B C6B C7B 119.9(7)
C11B C6B Se1B 122.9(6)
C7B C6B Se1B 117.1(5)
C6B C7B C8B 121.3(8)
C9B C8B C7B 119.7(8)
C8B C9B C10B 120.2(8)
C9B C10B C11B 119.6(8)
C6B C11B C10B 119.2(8)
C13B C12B C17B 116.8(6)
C13B C12B C4B 124.0(6)
C17B C12B C4B 119.1(5)
C14B C13B C12B 121.5(7)
C15B C14B C13B 120.8(7)
C14B C15B C16B 119.2(7)
C17B C16B C15B 119.7(7)
C16B C17B C12B 122.0(6)

loop_
_geom_bond_atom_site_label_1
_geom_bond_atom_site_label_2
_geom_bond_distance
Se1A C5A 1.880(5)
Se1A C6A 1.922(7)
O1A N1A 1.275(7)
N1A C5A 1.293(8)
N1A C2A 1.540(8)
C5A C4A 1.461(8)
C4A N3A 1.284(8)
C4A C12A 1.476(9)
N3A C2A 1.428(8)
C2A C18A 1.500(10)
C2A C19A 1.527(10)
C6A C11A 1.366(10)
C6A C7A 1.378(10)
C7A C8A 1.383(10)
C8A C9A 1.330(11)
C9A C10A 1.351(12)
C10A C11A 1.398(10)
C12A C13A 1.388(9)
C12A C17A 1.398(9)
C13A C14A 1.359(9)
C14A C15A 1.376(11)
C15A C16A 1.385(12)
C16A C17A 1.379(10)
Se1B C5B 1.892(6)
Se1B C6B 1.911(6)
O1B N1B 1.278(7)
N1B C5B 1.307(8)
N1B C2B 1.512(8)
C5B C4B 1.460(9)
C4B N3B 1.298(7)
C4B C12B 1.470(9)
N3B C2B 1.447(8)
C2B C19B 1.497(9)
C2B C18B 1.526(10)
C6B C11B 1.355(10)
C6B C7B 1.373(10)
C7B C8B 1.366(10)
C8B C9B 1.348(13)
C9B C10B 1.388(14)
C10B C11B 1.403(12)
C12B C13B 1.378(9)
C12B C17B 1.391(9)
C13B C14B 1.373(10)
C14B C15B 1.351(10)
C15B C16B 1.391(10)
C16B C17B 1.358(10)

loop_
_geom_hbond_atom_site_label_D
_geom_hbond_atom_site_label_H
_geom_hbond_atom_site_label_A
_geom_hbond_distance_DH
_geom_hbond_distance_HA
_geom_hbond_distance_DA
_geom_hbond_angle_DHA
_geom_hbond_site_symmetry_A
C9B H9BA O1B 0.93 2.56 3.416(10) 153.7 4_547

loop_
_geom_torsion_atom_site_label_1
_geom_torsion_atom_site_label_2
_geom_torsion_atom_site_label_3
_geom_torsion_atom_site_label_4
_geom_torsion
N1A C5A Se1A C6A -44.5(6)
C5A Se1A C6A C11A -59.9(6)
N1B C5B Se1B C6B 60.6(5)
C5B Se1B C6B C11B 46.9(6)
C5A C4A C12A C13A -45.7(9)
C5B C4B C12B C13B 18.2(10)
